data_2210555
loop_
_publ_author_name
'Sun, Yu-Xi'
'Xie, Xue-Hui'
'Zhang, Ran'
'Zhang, Li-Feng'
'Xu, Lai-Xiang'

_publ_section_title
;4-[(1,5-Dimethyl-3-oxo-2-phenyl-2,3-dihydro-1<i>H</i>-pyrazol-4-yl)iminomethyl]benzoic
 acid methanol solvate
;
_journal_coeditor_code CI2176
_journal_issue 10
_journal_name_full 'Acta Crystallographica Section E'
_journal_page_first o4758
_journal_page_last o4760
_journal_paper_doi 10.1107/S1600536806039262
_journal_volume 62
_journal_year 2006
_chemical_formula_iupac 'C19 H17 N3 O3, C H4 O'
_chemical_formula_moiety 'C19 H17 N3 O3, C H4 O'
_chemical_formula_sum 'C20 H21 N3 O4'
_chemical_formula_weight 367.40
_chemical_name_systematic
;4-(1,5-Dimethyl-3-oxo-2-phenyl-2,3-dihydro-1H-pyrazol-4-yl)iminomethyl]benzoic
acid
 methanol solvate
;
_space_group_IT_number 2
_symmetry_cell_setting triclinic
_symmetry_space_group_name_Hall '-P 1'
_symmetry_space_group_name_H-M 'P -1'
_atom_sites_solution_hydrogens geom
_atom_sites_solution_primary direct
_atom_sites_solution_secondary difmap
_audit_creation_method SHELXL-97
_cell_angle_alpha 74.4500(10)
_cell_angle_beta 85.6730(10)
_cell_angle_gamma 75.6650(10)
_cell_formula_units_Z 2
_cell_length_a 9.4270(7)
_cell_length_b 10.2516(8)
_cell_length_c 10.3014(8)
_cell_measurement_reflns_used 2860
_cell_measurement_temperature 295(2)
_cell_measurement_theta_max 26.95
_cell_measurement_theta_min 2.54
_cell_volume 929.20(12)
_computing_cell_refinement 'SAINT-Plus (Bruker, 2002)'
_computing_data_collection 'SMART (Bruker, 2002)'
_computing_data_reduction SAINT-Plus
_computing_molecular_graphics 'SHELXTL (Bruker, 2002)'
_computing_publication_material SHELXL97
_computing_structure_refinement 'SHELXL97 (Sheldrick, 1997)'
_computing_structure_solution 'SHELXS97 (Sheldrick, 1997)'
_diffrn_ambient_temperature 295(2)
_diffrn_measured_fraction_theta_full 0.977
_diffrn_measured_fraction_theta_max 0.977
_diffrn_measurement_device_type 'Bruker APEX area-detector'
_diffrn_measurement_method '\f and \w'
_diffrn_radiation_monochromator graphite
_diffrn_radiation_source 'fine-focus sealed tube'
_diffrn_radiation_type MoK\a
_diffrn_radiation_wavelength 0.71073
_diffrn_reflns_av_R_equivalents 0.0241
_diffrn_reflns_av_sigmaI/netI 0.0385
_diffrn_reflns_limit_h_max 11
_diffrn_reflns_limit_h_min -11
_diffrn_reflns_limit_k_max 12
_diffrn_reflns_limit_k_min -12
_diffrn_reflns_limit_l_max 12
_diffrn_reflns_limit_l_min -12
_diffrn_reflns_number 6972
_diffrn_reflns_theta_full 26.50
_diffrn_reflns_theta_max 26.50
_diffrn_reflns_theta_min 2.05
_diffrn_standards_number 0
_exptl_absorpt_coefficient_mu 0.093
_exptl_absorpt_correction_T_max 0.9726
_exptl_absorpt_correction_T_min 0.9594
_exptl_absorpt_correction_type multi-scan
_exptl_absorpt_process_details '(SADABS; Sheldrick, 1996)'
_exptl_crystal_colour yellow
_exptl_crystal_density_diffrn 1.313
_exptl_crystal_density_method 'not measured'
_exptl_crystal_description Block
_exptl_crystal_F_000 388
_exptl_crystal_size_max 0.45
_exptl_crystal_size_mid 0.40
_exptl_crystal_size_min 0.30
_refine_diff_density_max 0.381
_refine_diff_density_min -0.228
_refine_ls_extinction_coef 0.029(7)
_refine_ls_extinction_expression Fc^*^=kFc[1+0.001xFc^2^\l^3^/sin(2\q)]^-1/4^
_refine_ls_extinction_method SHELXL97
_refine_ls_goodness_of_fit_ref 1.090
_refine_ls_hydrogen_treatment constr
_refine_ls_matrix_type full
_refine_ls_number_parameters 259
_refine_ls_number_reflns 3760
_refine_ls_number_restraints 2
_refine_ls_restrained_S_all 1.092
_refine_ls_R_factor_all 0.0797
_refine_ls_R_factor_gt 0.0591
_refine_ls_shift/su_max 0.001
_refine_ls_shift/su_mean 0.000
_refine_ls_structure_factor_coef Fsqd
_refine_ls_weighting_details 'calc w=1/[\s^2^(Fo^2^)+(0.0943P)^2^+0.0586P] where P=(Fo^2^+2Fc^2^)/3'
_refine_ls_weighting_scheme calc
_refine_ls_wR_factor_gt 0.1622
_refine_ls_wR_factor_ref 0.1764
_reflns_number_gt 2595
_reflns_number_total 3760
_reflns_threshold_expression I>2\s(I)
_cod_data_source_file ci2176.cif
_cod_data_source_block I
_cod_database_code 2210555
_cod_database_fobs_code 2210555

loop_
_symmetry_equiv_pos_as_xyz
'x, y, z'
'-x, -y, -z'

loop_
_atom_site_type_symbol
_atom_site_label
_atom_site_fract_x
_atom_site_fract_y
_atom_site_fract_z
_atom_site_U_iso_or_equiv
_atom_site_adp_type
_atom_site_calc_flag
_atom_site_refinement_flags
_atom_site_occupancy
_atom_site_disorder_assembly
_atom_site_disorder_group
O O1 0.35079(16) 0.70738(15) 0.57502(16) 0.0749(5) Uani d . 1 . .
O O2 0.58626(19) 1.38188(18) -0.13930(19) 0.0993(7) Uani d . 1 . .
H H2 0.6204 1.4130 -0.2135 0.149 Uiso calc R 1 . .
O O3 0.7622(2) 1.20133(18) -0.1431(2) 0.1165(8) Uani d . 1 . .
N N1 0.16205(17) 0.77815(16) 0.71427(16) 0.0571(4) Uani d . 1 . .
N N2 0.06437(17) 0.90351(16) 0.71706(15) 0.0557(4) Uani d . 1 . .
N N3 0.29010(17) 1.02808(17) 0.44551(16) 0.0544(4) Uani d . 1 . .
C C1 0.1194(2) 0.6504(2) 0.76516(19) 0.0550(5) Uani d . 1 . .
C C2 0.2234(2) 0.5341(2) 0.8248(2) 0.0667(6) Uani d . 1 . .
H H2A 0.3184 0.5401 0.8356 0.080 Uiso calc R 1 . .
C C3 0.1848(3) 0.4084(2) 0.8685(2) 0.0801(7) Uani d . 1 . .
H H3 0.2551 0.3284 0.9070 0.096 Uiso calc R 1 . .
C C4 0.0452(3) 0.3997(3) 0.8559(2) 0.0838(8) Uani d . 1 . .
H H4A 0.0199 0.3144 0.8860 0.101 Uiso calc R 1 . .
C C5 -0.0575(3) 0.5170(3) 0.7988(3) 0.0880(8) Uani d . 1 . .
H H5 -0.1535 0.5115 0.7919 0.106 Uiso calc R 1 . .
C C6 -0.0213(2) 0.6424(3) 0.7517(2) 0.0713(6) Uani d . 1 . .
H H6 -0.0914 0.7215 0.7109 0.086 Uiso calc R 1 . .
C C7 0.2604(2) 0.8026(2) 0.6089(2) 0.0550(5) Uani d . 1 . .
C C8 0.22671(19) 0.9496(2) 0.55489(18) 0.0507(5) Uani d . 1 . .
C C9 0.1104(2) 1.0061(2) 0.62592(18) 0.0522(5) Uani d . 1 . .
C C10 0.0413(3) 1.1543(2) 0.6156(2) 0.0694(6) Uani d . 1 . .
H H10A -0.0632 1.1674 0.6207 0.104 Uiso calc R 1 . .
H H10B 0.0682 1.2102 0.5311 0.104 Uiso calc R 1 . .
H H10C 0.0740 1.1815 0.6882 0.104 Uiso calc R 1 . .
C C11 -0.0097(3) 0.9152(2) 0.8436(2) 0.0766(7) Uani d . 1 . .
H H11A 0.0614 0.9019 0.9107 0.115 Uiso calc R 1 . .
H H11B -0.0653 0.8454 0.8721 0.115 Uiso calc R 1 . .
H H11C -0.0744 1.0060 0.8315 0.115 Uiso calc R 1 . .
C C12 0.3968(2) 0.9674(2) 0.3840(2) 0.0576(5) Uani d . 1 . .
H H12 0.4319 0.8714 0.4143 0.069 Uiso calc R 1 . .
C C13 0.4664(2) 1.0443(2) 0.26651(18) 0.0522(5) Uani d . 1 . .
C C14 0.4270(2) 1.1868(2) 0.2223(2) 0.0606(5) Uani d . 1 . .
H H14 0.3570 1.2371 0.2703 0.073 Uiso calc R 1 . .
C C15 0.4889(2) 1.2563(2) 0.1090(2) 0.0617(5) Uani d . 1 . .
H H15 0.4606 1.3530 0.0806 0.074 Uiso calc R 1 . .
C C16 0.5932(2) 1.1835(2) 0.0365(2) 0.0551(5) Uani d . 1 . .
C C17 0.6358(2) 1.0411(2) 0.0823(2) 0.0676(6) Uani d . 1 . .
H H17 0.7082 0.9911 0.0360 0.081 Uiso calc R 1 . .
C C18 0.5727(2) 0.9720(2) 0.1956(2) 0.0664(6) Uani d . 1 . .
H H18 0.6020 0.8754 0.2249 0.080 Uiso calc R 1 . .
C C19 0.6566(2) 1.2541(2) -0.0908(2) 0.0661(6) Uani d . 1 . .
C C20 0.7092(17) 0.5482(6) 0.5150(11) 0.0959(17) Uani d PD 0.675(3) A 1
H H20A 0.7486 0.6294 0.4951 0.144 Uiso calc PR 0.675(3) A 1
H H20B 0.6493 0.5533 0.4416 0.144 Uiso calc PR 0.675(3) A 1
H H20C 0.7880 0.4663 0.5272 0.144 Uiso calc PR 0.675(3) A 1
O O4 0.6226(3) 0.5419(3) 0.6354(3) 0.0911(8) Uani d PD 0.675(3) A 1
H H4 0.5415 0.5945 0.6178 0.137 Uiso calc PR 0.675(3) A 1
C C20' 0.695(4) 0.5868(14) 0.518(3) 0.0959(17) Uani d PD 0.325(3) A 2
H H20D 0.6472 0.6532 0.5675 0.144 Uiso calc PR 0.325(3) A 2
H H20E 0.6467 0.6086 0.4334 0.144 Uiso calc PR 0.325(3) A 2
H H20F 0.7954 0.5904 0.5026 0.144 Uiso calc PR 0.325(3) A 2
O O4' 0.6863(6) 0.4500(6) 0.5942(6) 0.0911(8) Uani d PD 0.325(3) A 2
H H4' 0.7677 0.3971 0.5977 0.137 Uiso calc PR 0.325(3) A 2

loop_
_atom_site_aniso_label
_atom_site_aniso_U_11
_atom_site_aniso_U_22
_atom_site_aniso_U_33
_atom_site_aniso_U_12
_atom_site_aniso_U_13
_atom_site_aniso_U_23
O1 0.0660(9) 0.0677(9) 0.0815(11) -0.0048(8) 0.0244(8) -0.0200(8)
O2 0.0749(11) 0.0813(12) 0.1000(14) 0.0070(9) 0.0276(10) 0.0157(10)
O3 0.1074(14) 0.0849(12) 0.1093(15) 0.0127(11) 0.0646(12) 0.0049(10)
N1 0.0476(9) 0.0594(10) 0.0560(10) -0.0050(7) 0.0085(7) -0.0106(7)
N2 0.0507(9) 0.0614(10) 0.0465(9) -0.0039(8) 0.0084(7) -0.0109(7)
N3 0.0473(9) 0.0678(10) 0.0485(9) -0.0152(8) 0.0053(7) -0.0161(7)
C1 0.0547(11) 0.0613(12) 0.0437(10) -0.0107(9) 0.0061(8) -0.0095(8)
C2 0.0623(13) 0.0681(13) 0.0627(13) -0.0068(11) 0.0014(10) -0.0134(10)
C3 0.100(2) 0.0635(14) 0.0655(15) -0.0083(13) -0.0012(13) -0.0083(11)
C4 0.117(2) 0.0800(16) 0.0597(14) -0.0447(16) 0.0058(14) -0.0101(12)
C5 0.0873(18) 0.110(2) 0.0696(15) -0.0497(16) -0.0057(13) -0.0016(14)
C6 0.0607(13) 0.0861(15) 0.0586(13) -0.0195(12) -0.0041(10) -0.0015(11)
C7 0.0441(10) 0.0662(12) 0.0522(11) -0.0094(9) 0.0046(8) -0.0159(9)
C8 0.0445(10) 0.0641(11) 0.0443(10) -0.0139(8) 0.0011(8) -0.0145(8)
C9 0.0498(10) 0.0621(11) 0.0425(10) -0.0100(9) -0.0009(8) -0.0126(8)
C10 0.0765(15) 0.0633(12) 0.0630(13) -0.0092(11) 0.0102(11) -0.0170(10)
C11 0.0797(15) 0.0779(14) 0.0566(13) -0.0018(12) 0.0248(11) -0.0133(11)
C12 0.0507(11) 0.0663(12) 0.0535(11) -0.0137(9) 0.0041(9) -0.0131(9)
C13 0.0432(10) 0.0643(12) 0.0489(11) -0.0118(8) 0.0028(8) -0.0160(9)
C14 0.0514(11) 0.0653(12) 0.0642(13) -0.0093(9) 0.0147(10) -0.0234(10)
C15 0.0520(11) 0.0542(11) 0.0724(14) -0.0060(9) 0.0108(10) -0.0147(10)
C16 0.0419(10) 0.0613(12) 0.0574(12) -0.0084(9) 0.0064(9) -0.0128(9)
C17 0.0623(13) 0.0628(13) 0.0682(14) -0.0043(10) 0.0229(11) -0.0169(10)
C18 0.0646(13) 0.0542(11) 0.0696(14) -0.0048(10) 0.0145(11) -0.0105(10)
C19 0.0496(11) 0.0641(13) 0.0729(14) -0.0070(10) 0.0135(10) -0.0079(10)
C20 0.117(4) 0.094(4) 0.088(2) -0.031(5) 0.024(2) -0.044(4)
O4 0.0781(17) 0.0878(18) 0.0757(15) 0.0057(13) 0.0145(12) 0.0051(12)
C20' 0.117(4) 0.094(4) 0.088(2) -0.031(5) 0.024(2) -0.044(4)
O4' 0.0781(17) 0.0878(18) 0.0757(15) 0.0057(13) 0.0145(12) 0.0051(12)

loop_
_atom_type_symbol
_atom_type_description
_atom_type_scat_dispersion_real
_atom_type_scat_dispersion_imag
_atom_type_scat_source
C C 0.0033 0.0016 'International Tables Vol C Tables 4.2.6.8 and 6.1.1.4'
H H 0.0000 0.0000 'International Tables Vol C Tables 4.2.6.8 and 6.1.1.4'
N N 0.0061 0.0033 'International Tables Vol C Tables 4.2.6.8 and 6.1.1.4'
O O 0.0106 0.0060 'International Tables Vol C Tables 4.2.6.8 and 6.1.1.4'

loop_
_geom_angle_atom_site_label_1
_geom_angle_atom_site_label_2
_geom_angle_atom_site_label_3
_geom_angle
C19 O2 H2 109.5
C7 N1 N2 108.78(15)
C7 N1 C1 124.39(17)
N2 N1 C1 120.30(15)
C9 N2 N1 107.88(15)
C9 N2 C11 125.73(17)
N1 N2 C11 117.89(16)
C12 N3 C8 119.29(17)
C6 C1 C2 120.7(2)
C6 C1 N1 120.82(19)
C2 C1 N1 118.50(19)
C1 C2 C3 118.9(2)
C1 C2 H2A 120.5
C3 C2 H2A 120.5
C4 C3 C2 120.7(2)
C4 C3 H3 119.6
C2 C3 H3 119.6
C3 C4 C5 119.6(2)
C3 C4 H4A 120.2
C5 C4 H4A 120.2
C4 C5 C6 120.9(2)
C4 C5 H5 119.6
C6 C5 H5 119.6
C5 C6 C1 119.2(2)
C5 C6 H6 120.4
C1 C6 H6 120.4
O1 C7 N1 122.49(18)
O1 C7 C8 132.01(18)
N1 C7 C8 105.46(16)
C9 C8 N3 123.20(17)
C9 C8 C7 107.92(16)
N3 C8 C7 128.80(17)
N2 C9 C8 109.54(17)
N2 C9 C10 121.53(17)
C8 C9 C10 128.90(18)
C9 C10 H10A 109.5
C9 C10 H10B 109.5
H10A C10 H10B 109.5
C9 C10 H10C 109.5
H10A C10 H10C 109.5
H10B C10 H10C 109.5
N2 C11 H11A 109.5
N2 C11 H11B 109.5
H11A C11 H11B 109.5
N2 C11 H11C 109.5
H11A C11 H11C 109.5
H11B C11 H11C 109.5
N3 C12 C13 121.75(19)
N3 C12 H12 119.1
C13 C12 H12 119.1
C14 C13 C18 118.48(18)
C14 C13 C12 122.08(18)
C18 C13 C12 119.43(18)
C15 C14 C13 121.16(19)
C15 C14 H14 119.4
C13 C14 H14 119.4
C14 C15 C16 120.27(19)
C14 C15 H15 119.9
C16 C15 H15 119.9
C17 C16 C15 118.79(18)
C17 C16 C19 119.29(18)
C15 C16 C19 121.90(18)
C18 C17 C16 120.62(18)
C18 C17 H17 119.7
C16 C17 H17 119.7
C17 C18 C13 120.65(19)
C17 C18 H18 119.7
C13 C18 H18 119.7
O3 C19 O2 122.4(2)
O3 C19 C16 124.0(2)
O2 C19 C16 113.67(18)
O4' C20' H20D 109.5
O4' C20' H20E 109.5
H20D C20' H20E 109.5
O4' C20' H20F 109.5
H20D C20' H20F 109.5
H20E C20' H20F 109.5
C20' O4' H4' 109.5

loop_
_geom_bond_atom_site_label_1
_geom_bond_atom_site_label_2
_geom_bond_distance
O1 C7 1.236(2)
O2 C19 1.294(3)
O2 H2 0.82
O3 C19 1.176(2)
N1 C7 1.385(2)
N1 N2 1.389(2)
N1 C1 1.419(2)
N2 C9 1.346(2)
N2 C11 1.451(2)
N3 C12 1.268(2)
N3 C8 1.387(2)
C1 C6 1.369(3)
C1 C2 1.371(3)
C2 C3 1.375(3)
C2 H2A 0.93
C3 C4 1.359(4)
C3 H3 0.93
C4 C5 1.363(4)
C4 H4A 0.93
C5 C6 1.364(3)
C5 H5 0.93
C6 H6 0.93
C7 C8 1.422(3)
C8 C9 1.365(3)
C9 C10 1.475(3)
C10 H10A 0.96
C10 H10B 0.96
C10 H10C 0.96
C11 H11A 0.96
C11 H11B 0.96
C11 H11C 0.96
C12 C13 1.463(3)
C12 H12 0.93
C13 C14 1.371(3)
C13 C18 1.378(3)
C14 C15 1.367(3)
C14 H14 0.93
C15 C16 1.381(3)
C15 H15 0.93
C16 C17 1.372(3)
C16 C19 1.479(3)
C17 C18 1.371(3)
C17 H17 0.93
C18 H18 0.93
C20 O4 1.429(8)
C20 H20A 0.96
C20 H20B 0.96
C20 H20C 0.96
O4 H4 0.82
C20' O4' 1.429(10)
C20' H20D 0.96
C20' H20E 0.96
C20' H20F 0.96
O4' H4' 0.82

loop_
_geom_hbond_atom_site_label_D
_geom_hbond_atom_site_label_H
_geom_hbond_atom_site_label_A
_geom_hbond_site_symmetry_A
_geom_hbond_distance_DH
_geom_hbond_distance_HA
_geom_hbond_distance_DA
_geom_hbond_angle_DHA
O2 H2 O4 1_564 0.82 1.75 2.513(3) 153
O2 H2 O4' 1_564 0.82 2.00 2.796(6) 165
O4 H4 O1 . 0.82 1.89 2.712(3) 177
C11 H11C O3 1_456 0.96 2.27 3.209(3) 166
C12 H12 O1 . 0.93 2.26 2.966(3) 132

loop_
_geom_torsion_atom_site_label_1
_geom_torsion_atom_site_label_2
_geom_torsion_atom_site_label_3
_geom_torsion_atom_site_label_4
_geom_torsion
C7 N1 N2 C9 -6.8(2)
C1 N1 N2 C9 -159.65(17)
C7 N1 N2 C11 -156.69(18)
C1 N1 N2 C11 50.5(3)
C7 N1 C1 C6 -113.7(2)
N2 N1 C1 C6 34.8(3)
C7 N1 C1 C2 64.5(3)
N2 N1 C1 C2 -147.07(18)
C6 C1 C2 C3 1.4(3)
N1 C1 C2 C3 -176.81(19)
C1 C2 C3 C4 -1.6(4)
C2 C3 C4 C5 0.3(4)
C3 C4 C5 C6 1.3(4)
C4 C5 C6 C1 -1.6(4)
C2 C1 C6 C5 0.2(3)
N1 C1 C6 C5 178.3(2)
N2 N1 C7 O1 -172.90(18)
C1 N1 C7 O1 -21.4(3)
N2 N1 C7 C8 4.9(2)
C1 N1 C7 C8 156.37(17)
C12 N3 C8 C9 -179.22(18)
C12 N3 C8 C7 -3.0(3)
O1 C7 C8 C9 176.2(2)
N1 C7 C8 C9 -1.3(2)
O1 C7 C8 N3 -0.5(4)
N1 C7 C8 N3 -177.98(17)
N1 N2 C9 C8 6.0(2)
C11 N2 C9 C8 152.85(19)
N1 N2 C9 C10 -172.21(17)
C11 N2 C9 C10 -25.3(3)
N3 C8 C9 N2 173.99(16)
C7 C8 C9 N2 -2.9(2)
N3 C8 C9 C10 -8.0(3)
C7 C8 C9 C10 175.10(19)
C8 N3 C12 C13 178.87(16)
N3 C12 C13 C14 4.7(3)
N3 C12 C13 C18 -173.90(19)
C18 C13 C14 C15 1.4(3)
C12 C13 C14 C15 -177.15(18)
C13 C14 C15 C16 -0.1(3)
C14 C15 C16 C17 -1.7(3)
C14 C15 C16 C19 176.52(19)
C15 C16 C17 C18 2.0(3)
C19 C16 C17 C18 -176.2(2)
C16 C17 C18 C13 -0.7(4)
C14 C13 C18 C17 -1.0(3)
C12 C13 C18 C17 177.58(19)
C17 C16 C19 O3 -15.6(4)
C15 C16 C19 O3 166.2(3)
C17 C16 C19 O2 165.5(2)
C15 C16 C19 O2 -12.7(3)
